data_4086796
loop_
_publ_author_name
'Lopez, Michael J.'
'Kondo, Ai'
'Nagae, Haruki'
'Yamamoto, Koji'
'Tsurugi, Hayato'
'Mashima, Kazushi'

_publ_section_title
;
 C(sp3)--H Alkenylation Catalyzed by Cationic Alkylhafnium Complexes:
 Stereoselective Synthesis of Trisubstituted Alkenes from
 2,6-Dimethylpyridines and Internal Alkynes
;
_journal_issue 22
_journal_name_full Organometallics
_journal_page_first 3816
_journal_paper_doi 10.1021/acs.organomet.6b00655
_journal_volume 35
_journal_year 2016
_chemical_formula_moiety 'C36 H38 Hf N2 O'
_chemical_formula_sum 'C36 H38 Hf N2 O'
_chemical_formula_weight 693.20
_space_group_crystal_system triclinic
_space_group_IT_number 2
_space_group_name_Hall '-P 1'
_space_group_name_H-M_alt 'P -1'
_symmetry_space_group_name_Hall '-P 1'
_symmetry_space_group_name_H-M 'P -1'
_atom_sites_solution_hydrogens geom
_atom_sites_solution_primary direct
_atom_sites_solution_secondary difmap
_cell_angle_alpha 91.855(14)
_cell_angle_beta 100.13(3)
_cell_angle_gamma 100.99(2)
_cell_formula_units_Z 2
_cell_length_a 9.601(13)
_cell_length_b 11.974(14)
_cell_length_c 13.526(16)
_cell_measurement_reflns_used 4345
_cell_measurement_temperature 113
_cell_measurement_theta_max 27.47
_cell_measurement_theta_min 3.06
_cell_volume 1499(3)
_computing_cell_refinement CrystalClear
_computing_data_collection 'CrystalClear (Rigaku Inc., 2007)'
_computing_data_reduction CrystalClear
_computing_molecular_graphics 'CrystalStructure 4.1'
_computing_publication_material 'CrystalStructure 4.1 (Rigaku, 2014)'
_computing_structure_refinement 'SHELXL97 (Sheldrick, 2008)'
_computing_structure_solution 'SHELXS97 (Sheldrick, 2008)'
_diffrn_ambient_temperature 113
_diffrn_detector_area_resol_mean 7.314
_diffrn_measured_fraction_theta_full 0.980
_diffrn_measured_fraction_theta_max 0.980
_diffrn_measurement_device_type 'Rigaku Mercury70'
_diffrn_measurement_method \w
_diffrn_radiation_type 'Mo K\a'
_diffrn_radiation_wavelength 0.71075
_diffrn_reflns_av_R_equivalents 0.0520
_diffrn_reflns_Laue_measured_fraction_full 0.000
_diffrn_reflns_Laue_measured_fraction_max 0.000
_diffrn_reflns_limit_h_max 11
_diffrn_reflns_limit_h_min -11
_diffrn_reflns_limit_k_max 14
_diffrn_reflns_limit_k_min -14
_diffrn_reflns_limit_l_max 16
_diffrn_reflns_limit_l_min -16
_diffrn_reflns_number 11712
_diffrn_reflns_point_group_measured_fraction_full 0.000
_diffrn_reflns_point_group_measured_fraction_max 0.000
_diffrn_reflns_theta_full 25.000
_diffrn_reflns_theta_max 25.000
_diffrn_reflns_theta_min 3.181
_diffrn_standards_number 0
_exptl_absorpt_coefficient_mu 3.504
_exptl_absorpt_correction_T_max 0.479
_exptl_absorpt_correction_T_min 0.384
_exptl_absorpt_correction_type multi-scan
_exptl_absorpt_process_details 'REQAB (Rigaku, 1998)'
_exptl_crystal_colour colorless
_exptl_crystal_density_diffrn 1.535
_exptl_crystal_density_method 'not measured'
_exptl_crystal_description block
_exptl_crystal_F_000 696.00
_exptl_crystal_size_max 0.280
_exptl_crystal_size_mid 0.230
_exptl_crystal_size_min 0.210
_refine_diff_density_max 3.64
_refine_diff_density_min -1.36
_refine_ls_extinction_method none
_refine_ls_goodness_of_fit_ref 0.924
_refine_ls_hydrogen_treatment constr
_refine_ls_number_parameters 358
_refine_ls_number_reflns 5183
_refine_ls_number_restraints 0
_refine_ls_R_factor_all 0.0440
_refine_ls_R_factor_gt 0.0410
_refine_ls_shift/su_max 0.000
_refine_ls_structure_factor_coef Fsqd
_refine_ls_weighting_details 'w = 1/[\s^2^(Fo^2^)+(0.0531P)^2^+7.4701P] where P=(Fo^2^+2Fc^2^)/3'
_refine_ls_weighting_scheme calc
_refine_ls_wR_factor_gt 0.1019
_refine_ls_wR_factor_ref 0.1071
_reflns_number_gt 4764
_reflns_number_total 5183
_reflns_threshold_expression F^2^>2.0\s(F^2^)
_cod_data_source_file om6b00655_si_002.cif
_cod_data_source_block Hf3b
_cod_database_code 4086796

loop_
_symmetry_equiv_pos_site_id
_space_group_symop_operation_xyz
1 +X,+Y,+Z
2 -X,-Y,-Z

loop_
_atom_site_label
_atom_site_type_symbol
_atom_site_fract_x
_atom_site_fract_y
_atom_site_fract_z
_atom_site_U_iso_or_equiv
_atom_site_adp_type
_atom_site_occupancy
_atom_site_site_symmetry_multiplicity
_atom_site_calc_flag
_atom_site_refinement_flags
Hf1 Hf 0.33152(2) 0.237558(17) 0.261536(15) 0.02030(10) Uani 1 2 d .
O1 O 0.2934(4) 0.4237(3) 0.2965(3) 0.0261(9) Uani 1 2 d .
N1 N 0.2545(5) 0.0689(4) 0.2166(4) 0.0242(10) Uani 1 2 d .
N2 N 0.1166(5) 0.2416(4) 0.2267(3) 0.0227(10) Uani 1 2 d .
C1 C 0.3150(6) -0.0214(5) 0.1792(5) 0.0251(13) Uani 1 2 d .
C2 C 0.3818(7) -0.0916(5) 0.2458(5) 0.0337(14) Uani 1 2 d .
C3 C 0.4454(8) -0.1752(5) 0.2073(6) 0.0416(17) Uani 1 2 d .
C4 C 0.4399(9) -0.1908(6) 0.1060(6) 0.047(2) Uani 1 2 d .
C5 C 0.3733(8) -0.1225(6) 0.0406(6) 0.0413(17) Uani 1 2 d .
C6 C 0.3111(7) -0.0370(5) 0.0752(5) 0.0296(13) Uani 1 2 d .
C7 C 0.3888(8) -0.0754(6) 0.3581(5) 0.0378(16) Uani 1 2 d .
C8 C 0.2441(7) 0.0395(6) 0.0041(5) 0.0386(16) Uani 1 2 d .
C9 C 0.0986(6) 0.0357(5) 0.2196(5) 0.0307(14) Uani 1 2 d .
C10 C 0.0220(7) 0.1305(6) 0.1862(5) 0.0318(15) Uani 1 2 d .
C11 C 0.4898(6) 0.3224(5) 0.1669(4) 0.0256(12) Uani 1 2 d .
C12 C 0.6053(6) 0.2922(5) 0.2400(4) 0.0221(12) Uani 1 2 d .
C13 C 0.6955(6) 0.3705(6) 0.3161(5) 0.0296(13) Uani 1 2 d .
C14 C 0.7866(7) 0.3352(7) 0.3941(5) 0.0420(18) Uani 1 2 d .
C15 C 0.7920(7) 0.2201(7) 0.4013(5) 0.0433(18) Uani 1 2 d .
C16 C 0.7065(7) 0.1434(6) 0.3288(5) 0.0366(16) Uani 1 2 d .
C17 C 0.6145(6) 0.1770(5) 0.2500(4) 0.0249(12) Uani 1 2 d .
C18 C 0.4096(6) 0.2498(5) 0.4323(4) 0.0252(12) Uani 1 2 d .
C19 C 0.2960(6) 0.2377(5) 0.4955(4) 0.0223(12) Uani 1 2 d .
C20 C 0.2345(6) 0.1312(5) 0.5232(5) 0.0281(13) Uani 1 2 d .
C21 C 0.1273(7) 0.1202(6) 0.5821(5) 0.0314(14) Uani 1 2 d .
C22 C 0.0805(6) 0.2152(6) 0.6135(5) 0.0320(14) Uani 1 2 d .
C23 C 0.1398(7) 0.3211(6) 0.5844(5) 0.0357(15) Uani 1 2 d .
C24 C 0.2460(6) 0.3322(5) 0.5274(5) 0.0288(13) Uani 1 2 d .
C25 C 0.0412(7) 0.3326(6) 0.2221(5) 0.0350(15) Uiso 1 2 d .
C26 C -0.0202(7) 0.3657(6) 0.1156(5) 0.0356(15) Uani 1 2 d .
C27 C 0.0828(6) 0.3753(6) 0.0410(5) 0.0308(14) Uani 1 2 d .
C28 C 0.0608(8) 0.2944(7) -0.0378(5) 0.0447(18) Uani 1 2 d .
C29 C 0.1539(9) 0.3029(6) -0.1053(5) 0.0471(19) Uani 1 2 d .
C30 C 0.2697(8) 0.3918(6) -0.0966(5) 0.0401(17) Uani 1 2 d .
C31 C 0.2913(7) 0.4745(6) -0.0179(5) 0.0351(15) Uani 1 2 d .
C32 C 0.1993(7) 0.4666(6) 0.0510(5) 0.0314(14) Uani 1 2 d .
C33 C 0.1506(7) 0.4393(5) 0.2757(5) 0.0288(13) Uani 1 2 d .
C34 C 0.1489(8) 0.5461(6) 0.3087(5) 0.0415(17) Uani 1 2 d .
C35 C 0.2947(8) 0.6009(6) 0.3530(5) 0.0412(17) Uani 1 2 d .
C36 C 0.3785(8) 0.5252(5) 0.3434(5) 0.0354(15) Uani 1 2 d .
H3 H 0.49282 -0.22152 0.25197 0.0500 Uiso 1 2 calc R
H4 H 0.48189 -0.2487 0.08052 0.0563 Uiso 1 2 calc R
H5 H 0.37011 -0.13426 -0.02958 0.0496 Uiso 1 2 calc R
H7A H 0.44872 -0.12499 0.39306 0.0453 Uiso 1 2 calc R
H7B H 0.29117 -0.09491 0.37306 0.0453 Uiso 1 2 calc R
H7C H 0.43106 0.00436 0.381 0.0453 Uiso 1 2 calc R
H8A H 0.26106 0.02305 -0.06375 0.0463 Uiso 1 2 calc R
H8B H 0.28746 0.11923 0.02622 0.0463 Uiso 1 2 calc R
H8C H 0.13999 0.02634 0.00329 0.0463 Uiso 1 2 calc R
H9A H 0.08614 0.01845 0.28894 0.0368 Uiso 1 2 calc R
H9B H 0.05573 -0.03394 0.17484 0.0368 Uiso 1 2 calc R
H10A H -0.0001 0.12788 0.11173 0.0381 Uiso 1 2 calc R
H10B H -0.07006 0.12125 0.2113 0.0381 Uiso 1 2 calc R
H11A H 0.47709 0.2844 0.09887 0.0308 Uiso 1 2 calc R
H11B H 0.49513 0.40556 0.16355 0.0308 Uiso 1 2 calc R
H13 H 0.69312 0.44933 0.31338 0.0355 Uiso 1 2 calc R
H14 H 0.84668 0.39 0.44351 0.0504 Uiso 1 2 calc R
H15 H 0.8538 0.19587 0.45565 0.0520 Uiso 1 2 calc R
H16 H 0.71009 0.06489 0.3325 0.0440 Uiso 1 2 calc R
H17 H 0.5559 0.12076 0.20112 0.0298 Uiso 1 2 calc R
H18A H 0.46679 0.19002 0.44866 0.0303 Uiso 1 2 calc R
H18B H 0.47544 0.32446 0.45168 0.0303 Uiso 1 2 calc R
H20 H 0.26576 0.06521 0.50195 0.0338 Uiso 1 2 calc R
H21 H 0.08644 0.04705 0.60059 0.0377 Uiso 1 2 calc R
H22 H 0.00876 0.20813 0.65439 0.0384 Uiso 1 2 calc R
H23 H 0.10649 0.38668 0.60413 0.0428 Uiso 1 2 calc R
H24 H 0.28623 0.40578 0.50922 0.0345 Uiso 1 2 calc R
H25 H -0.03962 0.31405 0.26023 0.0421 Uiso 1 2 calc R
H26A H -0.10789 0.30815 0.08702 0.0427 Uiso 1 2 calc R
H26B H -0.05012 0.43982 0.12253 0.0427 Uiso 1 2 calc R
H28 H -0.01908 0.23221 -0.04569 0.0536 Uiso 1 2 calc R
H29 H 0.13741 0.24593 -0.15897 0.0566 Uiso 1 2 calc R
H30 H 0.33374 0.39683 -0.14315 0.0481 Uiso 1 2 calc R
H31 H 0.3702 0.53728 -0.01118 0.0421 Uiso 1 2 calc R
H32 H 0.21574 0.52324 0.10487 0.0376 Uiso 1 2 calc R
H34 H 0.06604 0.5796 0.30372 0.0498 Uiso 1 2 calc R
H35 H 0.32554 0.67635 0.38316 0.0494 Uiso 1 2 calc R
H36 H 0.48019 0.53861 0.36533 0.0425 Uiso 1 2 calc R

loop_
_atom_site_aniso_label
_atom_site_aniso_U_11
_atom_site_aniso_U_22
_atom_site_aniso_U_33
_atom_site_aniso_U_12
_atom_site_aniso_U_13
_atom_site_aniso_U_23
Hf1 0.01895(15) 0.02211(16) 0.01987(16) 0.00282(10) 0.00485(10) 0.00280(11)
O1 0.027(2) 0.022(2) 0.029(2) 0.0061(17) 0.0050(18) -0.0002(17)
N1 0.021(2) 0.023(2) 0.027(3) -0.0026(19) 0.007(2) 0.001(2)
N2 0.018(2) 0.030(3) 0.021(2) 0.0057(19) 0.0073(19) 0.003(2)
C1 0.029(3) 0.017(3) 0.030(3) -0.000(2) 0.013(3) -0.003(2)
C2 0.042(4) 0.027(3) 0.036(4) 0.005(3) 0.019(3) 0.005(3)
C3 0.057(5) 0.022(3) 0.057(5) 0.014(3) 0.029(4) 0.011(3)
C4 0.069(5) 0.019(3) 0.064(5) 0.014(3) 0.039(4) 0.003(3)
C5 0.046(4) 0.035(4) 0.044(4) -0.007(3) 0.031(3) -0.011(3)
C6 0.030(3) 0.025(3) 0.031(3) -0.006(2) 0.012(3) -0.004(2)
C7 0.051(4) 0.031(3) 0.034(4) 0.009(3) 0.013(3) 0.011(3)
C8 0.033(4) 0.053(4) 0.024(3) -0.003(3) 0.003(3) -0.004(3)
C9 0.023(3) 0.027(3) 0.041(4) -0.006(2) 0.014(3) 0.006(3)
C10 0.023(3) 0.039(4) 0.030(3) -0.002(3) 0.007(3) -0.005(3)
C11 0.020(3) 0.035(3) 0.023(3) -0.000(2) 0.011(2) 0.006(2)
C12 0.021(3) 0.026(3) 0.022(3) 0.004(2) 0.010(2) 0.008(2)
C13 0.019(3) 0.033(3) 0.038(4) 0.004(2) 0.010(3) -0.002(3)
C14 0.022(3) 0.073(5) 0.028(4) 0.001(3) 0.008(3) -0.006(3)
C15 0.023(3) 0.078(6) 0.031(4) 0.012(3) 0.005(3) 0.016(4)
C16 0.030(3) 0.042(4) 0.051(4) 0.022(3) 0.020(3) 0.027(3)
C17 0.026(3) 0.028(3) 0.018(3) -0.001(2) 0.003(2) -0.002(2)
C18 0.023(3) 0.029(3) 0.023(3) 0.005(2) 0.004(2) 0.001(2)
C19 0.016(3) 0.034(3) 0.014(3) 0.001(2) -0.002(2) 0.001(2)
C20 0.025(3) 0.030(3) 0.031(3) 0.004(2) 0.011(3) 0.004(3)
C21 0.030(3) 0.037(3) 0.028(3) 0.001(3) 0.011(3) 0.009(3)
C22 0.021(3) 0.052(4) 0.023(3) 0.001(3) 0.009(2) 0.000(3)
C23 0.027(3) 0.039(4) 0.039(4) 0.002(3) 0.009(3) -0.012(3)
C24 0.025(3) 0.026(3) 0.032(3) -0.003(2) 0.007(3) -0.006(3)
C26 0.020(3) 0.048(4) 0.041(4) 0.011(3) 0.006(3) 0.006(3)
C27 0.024(3) 0.045(4) 0.027(3) 0.014(3) 0.003(3) 0.016(3)
C28 0.048(4) 0.051(5) 0.027(4) -0.006(3) 0.003(3) 0.003(3)
C29 0.076(6) 0.038(4) 0.031(4) 0.012(4) 0.020(4) 0.005(3)
C30 0.051(4) 0.047(4) 0.030(4) 0.019(3) 0.018(3) 0.015(3)
C31 0.032(3) 0.043(4) 0.037(4) 0.017(3) 0.010(3) 0.017(3)
C32 0.030(3) 0.038(3) 0.029(3) 0.011(3) 0.007(3) 0.013(3)
C33 0.035(3) 0.025(3) 0.032(3) 0.010(3) 0.016(3) 0.005(3)
C34 0.053(4) 0.041(4) 0.042(4) 0.019(3) 0.029(4) 0.008(3)
C35 0.062(5) 0.028(3) 0.038(4) 0.009(3) 0.019(4) 0.005(3)
C36 0.044(4) 0.021(3) 0.040(4) 0.003(3) 0.008(3) 0.006(3)

loop_
_atom_type_symbol
_atom_type_description
_atom_type_scat_dispersion_real
_atom_type_scat_dispersion_imag
_atom_type_scat_source
C C 0.0033 0.0016
;
International Tables for Crystallography
(Vol. C, Tables 4.2.6.8 and 6.1.1.4)
;
H H 0.0000 0.0000
;
International Tables for Crystallography
(Vol. C, Table 6.1.1.4)
;
Hf Hf -0.5830 6.1852
;
International Tables for Crystallography
(Vol. C, Tables 4.2.6.8 and 6.1.1.4)
;
N N 0.0061 0.0033
;
International Tables for Crystallography
(Vol. C, Tables 4.2.6.8 and 6.1.1.4)
;
O O 0.0106 0.0060
;
International Tables for Crystallography
(Vol. C, Tables 4.2.6.8 and 6.1.1.4)
;

loop_
_geom_angle_atom_site_label_1
_geom_angle_atom_site_label_2
_geom_angle_atom_site_label_3
_geom_angle
_geom_angle_publ_flag
O1 Hf1 N1 151.03(18) yes
O1 Hf1 N2 69.54(17) yes
O1 Hf1 C11 85.8(2) yes
O1 Hf1 C12 98.59(17) yes
O1 Hf1 C18 82.03(19) yes
N1 Hf1 N2 81.6(2) yes
N1 Hf1 C11 111.9(2) yes
N1 Hf1 C12 108.74(19) yes
N1 Hf1 C18 107.5(2) yes
N2 Hf1 C11 121.4(2) yes
N2 Hf1 C12 154.51(19) yes
N2 Hf1 C18 111.0(2) yes
C11 Hf1 C12 33.32(19) yes
C11 Hf1 C18 117.2(2) yes
C12 Hf1 C18 88.60(19) yes
Hf1 O1 C33 116.7(3) yes
Hf1 O1 C36 135.5(4) yes
C33 O1 C36 107.4(5) yes
Hf1 N1 C1 134.8(4) yes
Hf1 N1 C9 111.1(4) yes
C1 N1 C9 114.0(4) yes
Hf1 N2 C10 114.4(4) yes
Hf1 N2 C25 132.3(4) yes
C10 N2 C25 112.8(5) yes
N1 C1 C2 120.7(6) yes
N1 C1 C6 119.4(5) yes
C2 C1 C6 119.9(6) yes
C1 C2 C3 119.2(6) yes
C1 C2 C7 120.8(6) yes
C3 C2 C7 120.0(6) yes
C2 C3 C4 120.6(7) yes
C3 C4 C5 120.1(8) yes
C4 C5 C6 121.5(7) yes
C1 C6 C5 118.6(6) yes
C1 C6 C8 120.2(6) yes
C5 C6 C8 121.1(6) yes
N1 C9 C10 110.4(5) yes
N2 C10 C9 109.0(5) yes
Hf1 C11 C12 87.9(4) yes
Hf1 C12 C11 58.8(3) yes
Hf1 C12 C13 114.6(4) yes
Hf1 C12 C17 88.4(3) yes
C11 C12 C13 123.2(6) yes
C11 C12 C17 120.2(5) yes
C13 C12 C17 115.6(5) yes
C12 C13 C14 121.6(6) yes
C13 C14 C15 121.0(6) yes
C14 C15 C16 118.4(6) yes
C15 C16 C17 121.6(7) yes
C12 C17 C16 121.8(5) yes
Hf1 C18 C19 116.6(4) yes
C18 C19 C20 120.9(6) yes
C18 C19 C24 121.2(5) yes
C20 C19 C24 117.9(6) yes
C19 C20 C21 120.7(6) yes
C20 C21 C22 120.4(6) yes
C21 C22 C23 119.0(6) yes
C22 C23 C24 120.8(7) yes
C19 C24 C23 121.3(6) yes
N2 C25 C26 116.7(6) yes
N2 C25 C33 106.5(5) yes
C26 C25 C33 106.9(5) yes
C25 C26 C27 115.5(6) yes
C26 C27 C28 120.4(6) yes
C26 C27 C32 120.4(6) yes
C28 C27 C32 119.1(6) yes
C27 C28 C29 120.5(7) yes
C28 C29 C30 121.3(7) yes
C29 C30 C31 118.4(7) yes
C30 C31 C32 121.0(6) yes
C27 C32 C31 119.7(6) yes
O1 C33 C25 113.7(5) yes
O1 C33 C34 108.1(5) yes
C25 C33 C34 138.2(7) yes
C33 C34 C35 108.1(7) yes
C34 C35 C36 106.9(6) yes
O1 C36 C35 109.4(6) yes
C2 C3 H3 119.673 no
C4 C3 H3 119.680 no
C3 C4 H4 119.971 no
C5 C4 H4 119.971 no
C4 C5 H5 119.243 no
C6 C5 H5 119.234 no
C2 C7 H7A 109.470 no
C2 C7 H7B 109.470 no
C2 C7 H7C 109.469 no
H7A C7 H7B 109.478 no
H7A C7 H7C 109.470 no
H7B C7 H7C 109.471 no
C6 C8 H8A 109.468 no
C6 C8 H8B 109.468 no
C6 C8 H8C 109.467 no
H8A C8 H8B 109.475 no
H8A C8 H8C 109.472 no
H8B C8 H8C 109.477 no
N1 C9 H9A 109.565 no
N1 C9 H9B 109.561 no
C10 C9 H9A 109.564 no
C10 C9 H9B 109.566 no
H9A C9 H9B 108.109 no
N2 C10 H10A 109.891 no
N2 C10 H10B 109.898 no
C9 C10 H10A 109.890 no
C9 C10 H10B 109.891 no
H10A C10 H10B 108.300 no
Hf1 C11 H11A 114.001 no
Hf1 C11 H11B 114.010 no
C12 C11 H11A 114.000 no
C12 C11 H11B 114.001 no
H11A C11 H11B 111.191 no
C12 C13 H13 119.219 no
C14 C13 H13 119.211 no
C13 C14 H14 119.527 no
C15 C14 H14 119.523 no
C14 C15 H15 120.788 no
C16 C15 H15 120.784 no
C15 C16 H16 119.217 no
C17 C16 H16 119.209 no
C12 C17 H17 119.074 no
C16 C17 H17 119.078 no
Hf1 C18 H18A 108.156 no
Hf1 C18 H18B 108.149 no
C19 C18 H18A 108.145 no
C19 C18 H18B 108.136 no
H18A C18 H18B 107.321 no
C19 C20 H20 119.663 no
C21 C20 H20 119.665 no
C20 C21 H21 119.805 no
C22 C21 H21 119.812 no
C21 C22 H22 120.511 no
C23 C22 H22 120.513 no
C22 C23 H23 119.617 no
C24 C23 H23 119.601 no
C19 C24 H24 119.352 no
C23 C24 H24 119.370 no
N2 C25 H25 108.837 no
C26 C25 H25 108.822 no
C33 C25 H25 108.829 no
C25 C26 H26A 108.405 no
C25 C26 H26B 108.404 no
C27 C26 H26A 108.401 no
C27 C26 H26B 108.392 no
H26A C26 H26B 107.457 no
C27 C28 H28 119.735 no
C29 C28 H28 119.742 no
C28 C29 H29 119.348 no
C30 C29 H29 119.361 no
C29 C30 H30 120.814 no
C31 C30 H30 120.824 no
C30 C31 H31 119.512 no
C32 C31 H31 119.515 no
C27 C32 H32 120.148 no
C31 C32 H32 120.151 no
C33 C34 H34 125.961 no
C35 C34 H34 125.968 no
C34 C35 H35 126.527 no
C36 C35 H35 126.525 no
O1 C36 H36 125.289 no
C35 C36 H36 125.288 no

loop_
_geom_bond_atom_site_label_1
_geom_bond_atom_site_label_2
_geom_bond_distance
_geom_bond_publ_flag
Hf1 O1 2.372(5) yes
Hf1 N1 2.046(5) yes
Hf1 N2 2.045(6) yes
Hf1 C11 2.272(6) yes
Hf1 C12 2.655(7) yes
Hf1 C18 2.290(6) yes
O1 C33 1.400(8) yes
O1 C36 1.391(7) yes
N1 C1 1.439(8) yes
N1 C9 1.482(8) yes
N2 C10 1.488(7) yes
N2 C25 1.415(9) yes
C1 C2 1.406(9) yes
C1 C6 1.407(9) yes
C2 C3 1.399(11) yes
C2 C7 1.514(10) yes
C3 C4 1.367(12) yes
C4 C5 1.380(11) yes
C5 C6 1.386(10) yes
C6 C8 1.497(10) yes
C9 C10 1.505(10) yes
C11 C12 1.460(8) yes
C12 C13 1.415(8) yes
C12 C17 1.408(9) yes
C13 C14 1.380(9) yes
C14 C15 1.394(13) yes
C15 C16 1.360(9) yes
C16 C17 1.382(9) yes
C18 C19 1.489(9) yes
C19 C20 1.392(9) yes
C19 C24 1.395(9) yes
C20 C21 1.398(10) yes
C21 C22 1.381(10) yes
C22 C23 1.386(10) yes
C23 C24 1.373(10) yes
C25 C26 1.551(10) yes
C25 C33 1.557(8) yes
C26 C27 1.525(10) yes
C27 C28 1.376(10) yes
C27 C32 1.391(8) yes
C28 C29 1.379(12) yes
C29 C30 1.371(10) yes
C30 C31 1.390(10) yes
C31 C32 1.386(10) yes
C33 C34 1.345(10) yes
C34 C35 1.442(10) yes
C35 C36 1.339(11) yes
C3 H3 0.950 no
C4 H4 0.950 no
C5 H5 0.950 no
C7 H7A 0.980 no
C7 H7B 0.980 no
C7 H7C 0.980 no
C8 H8A 0.980 no
C8 H8B 0.980 no
C8 H8C 0.980 no
C9 H9A 0.990 no
C9 H9B 0.990 no
C10 H10A 0.990 no
C10 H10B 0.990 no
C11 H11A 0.990 no
C11 H11B 0.990 no
C13 H13 0.950 no
C14 H14 0.950 no
C15 H15 0.950 no
C16 H16 0.950 no
C17 H17 0.950 no
C18 H18A 0.990 no
C18 H18B 0.990 no
C20 H20 0.950 no
C21 H21 0.950 no
C22 H22 0.950 no
C23 H23 0.950 no
C24 H24 0.950 no
C25 H25 1.000 no
C26 H26A 0.990 no
C26 H26B 0.990 no
C28 H28 0.950 no
C29 H29 0.950 no
C30 H30 0.950 no
C31 H31 0.950 no
C32 H32 0.950 no
C34 H34 0.950 no
C35 H35 0.950 no
C36 H36 0.950 no

loop_
_geom_contact_atom_site_label_1
_geom_contact_atom_site_label_2
_geom_contact_distance
_geom_contact_publ_flag
_geom_contact_site_symmetry_2
O1 C19 3.548(8) no .
O1 C24 3.418(8) no .
O1 C26 3.470(8) no .
O1 C32 3.367(8) no .
N1 C7 2.916(9) no .
N1 C8 2.866(9) no .
N1 C17 3.396(8) no .
N2 C27 3.025(8) no .
C1 C4 2.783(11) no .
C1 C17 3.333(8) no .
C2 C5 2.772(11) no .
C2 C9 3.334(10) no .
C2 C17 3.541(9) no .
C3 C6 2.790(10) no .
C6 C9 3.272(10) no .
C7 C9 3.575(10) no .
C8 C9 3.445(11) no .
C10 C26 3.080(11) no .
C10 C27 3.594(10) no .
C12 C15 2.838(9) no .
C13 C16 2.751(10) no .
C13 C18 3.500(9) no .
C14 C17 2.748(9) no .
C17 C18 3.596(10) no .
C18 C36 3.593(10) no .
C19 C22 2.806(9) no .
C20 C23 2.759(10) no .
C21 C24 2.758(9) no .
C25 C28 3.572(11) no .
C25 C32 3.283(10) no .
C26 C34 3.306(9) no .
C27 C30 2.790(11) no .
C27 C33 3.165(9) no .
C28 C31 2.748(10) no .
C29 C32 2.755(10) no .
C32 C33 3.173(10) no .
C8 C10 3.558(9) no 2_555
C10 C8 3.558(9) no 2_555
C26 C32 3.509(10) no 2_565
C32 C26 3.509(10) no 2_565
Hf1 H7C 3.4767 no .
Hf1 H8B 3.3649 no .
Hf1 H9A 3.2536 no .
Hf1 H10A 3.4543 no .
Hf1 H17 2.9931 no .
O1 H11B 2.8972 no .
O1 H18B 2.9212 no .
O1 H24 2.9037 no .
O1 H25 3.1612 no .
O1 H32 2.9250 no .
O1 H34 3.1427 no .
O1 H35 3.1480 no .
N1 H7B 2.9529 no .
N1 H7C 2.7748 no .
N1 H8B 2.7218 no .
N1 H8C 2.8928 no .
N1 H10A 2.8267 no .
N1 H10B 3.2831 no .
N1 H17 2.8878 no .
N1 H18A 3.5267 no .
N2 H9A 2.8055 no .
N2 H9B 3.2701 no .
N2 H26A 2.8579 no .
N2 H26B 3.3241 no .
C1 H3 3.2778 no .
C1 H5 3.2606 no .
C1 H7A 3.3294 no .
C1 H7B 2.8257 no .
C1 H7C 2.7442 no .
C1 H8A 3.3122 no .
C1 H8B 2.7188 no .
C1 H8C 2.8036 no .
C1 H9A 2.9598 no .
C1 H9B 2.4552 no .
C1 H17 2.5616 no .
C2 H4 3.2606 no .
C2 H9A 3.4775 no .
C2 H9B 3.3176 no .
C2 H16 3.3359 no .
C2 H17 2.9083 no .
C3 H5 3.2323 no .
C3 H7A 2.5578 no .
C3 H7B 3.1166 no .
C3 H7C 3.1717 no .
C3 H17 3.5079 no .
C5 H3 3.2368 no .
C5 H8A 2.5557 no .
C5 H8B 3.1597 no .
C5 H8C 3.1033 no .
C5 H17 3.5459 no .
C6 H4 3.2670 no .
C6 H9B 3.0039 no .
C6 H17 2.9476 no .
C7 H3 2.6704 no .
C7 H9A 3.3071 no .
C7 H16 3.3008 no .
C7 H17 3.5615 no .
C7 H18A 3.2675 no .
C7 H20 3.0605 no .
C8 H5 2.6632 no .
C8 H9B 3.2208 no .
C8 H10A 3.2839 no .
C8 H11A 3.3903 no .
C8 H17 3.5952 no .
C8 H29 3.5421 no .
C9 H7B 3.1839 no .
C9 H8B 3.5033 no .
C9 H8C 3.0220 no .
C10 H8C 3.2063 no .
C10 H25 2.5978 no .
C10 H26A 2.9138 no .
C10 H28 3.3870 no .
C11 H8B 3.1483 no .
C11 H13 2.7131 no .
C11 H17 2.6461 no .
C12 H14 3.2913 no .
C12 H16 3.2870 no .
C12 H18A 3.4862 no .
C12 H18B 3.3571 no .
C13 H11A 3.3019 no .
C13 H11B 2.6644 no .
C13 H15 3.2721 no .
C13 H17 3.2550 no .
C13 H18A 3.5404 no .
C13 H18B 3.0191 no .
C13 H36 3.2788 no .
C14 H16 3.2266 no .
C14 H18A 3.4414 no .
C14 H18B 3.1986 no .
C15 H13 3.2644 no .
C15 H17 3.2389 no .
C15 H18A 3.2519 no .
C16 H7C 3.0525 no .
C16 H14 3.2234 no .
C16 H18A 3.1587 no .
C17 H7C 3.2348 no .
C17 H11A 2.7278 no .
C17 H11B 3.3322 no .
C17 H13 3.2548 no .
C17 H15 3.2528 no .
C17 H18A 3.2645 no .
C18 H7C 3.0508 no .
C18 H20 2.6660 no .
C18 H24 2.6697 no .
C18 H36 3.5733 no .
C19 H21 3.2780 no .
C19 H23 3.2646 no .
C20 H7B 3.5135 no .
C20 H7C 3.4276 no .
C20 H9A 3.3611 no .
C20 H18A 2.5935 no .
C20 H18B 3.2461 no .
C20 H22 3.2714 no .
C20 H24 3.2477 no .
C21 H23 3.2420 no .
C22 H20 3.2639 no .
C22 H24 3.2508 no .
C23 H21 3.2439 no .
C24 H18A 3.2528 no .
C24 H18B 2.6029 no .
C24 H20 3.2500 no .
C24 H22 3.2559 no .
C25 H10A 2.7524 no .
C25 H10B 2.5407 no .
C25 H32 3.2010 no .
C25 H34 3.0749 no .
C26 H10A 2.8902 no .
C26 H10B 3.2253 no .
C26 H28 2.6652 no .
C26 H32 2.6864 no .
C26 H34 3.4278 no .
C27 H10A 3.1431 no .
C27 H25 3.4281 no .
C27 H29 3.2443 no .
C27 H31 3.2572 no .
C28 H8B 3.3283 no .
C28 H8C 3.4763 no .
C28 H10A 2.9393 no .
C28 H26A 2.5586 no .
C28 H26B 3.1851 no .
C28 H30 3.2563 no .
C28 H32 3.2466 no .
C29 H8B 3.1890 no .
C29 H31 3.2297 no .
C30 H11A 3.4568 no .
C30 H28 3.2485 no .
C30 H32 3.2711 no .
C31 H11A 3.4123 no .
C31 H11B 3.0966 no .
C31 H29 3.2316 no .
C32 H11B 3.2031 no .
C32 H26A 3.3117 no .
C32 H26B 2.7047 no .
C32 H28 3.2463 no .
C32 H30 3.2745 no .
C33 H24 3.2658 no .
C33 H26A 3.3414 no .
C33 H26B 2.5704 no .
C33 H32 2.6762 no .
C33 H35 3.1701 no .
C33 H36 3.1658 no .
C34 H24 3.4349 no .
C34 H25 2.9957 no .
C34 H26B 2.9639 no .
C34 H32 2.9546 no .
C34 H36 3.1575 no .
C35 H24 3.1998 no .
C35 H32 3.3668 no .
C36 H11B 3.2513 no .
C36 H13 3.4014 no .
C36 H18B 3.0637 no .
C36 H24 2.8773 no .
C36 H32 3.3261 no .
C36 H34 3.1486 no .
H3 H4 2.3124 no .
H3 H7A 2.3420 no .
H3 H7B 3.2868 no .
H3 H7C 3.3739 no .
H4 H5 2.3190 no .
H5 H8A 2.3443 no .
H5 H8B 3.3754 no .
H5 H8C 3.2691 no .
H7A H16 3.2874 no .
H7A H20 3.5581 no .
H7B H9A 2.7097 no .
H7B H9B 3.3845 no .
H7B H18A 3.5362 no .
H7B H20 2.6242 no .
H7C H9A 3.3648 no .
H7C H16 2.8358 no .
H7C H17 3.1476 no .
H7C H18A 2.3162 no .
H7C H20 2.6463 no .
H8A H29 3.3291 no .
H8B H9B 3.5513 no .
H8B H10A 3.1931 no .
H8B H11A 2.4626 no .
H8B H17 3.1739 no .
H8B H28 3.4690 no .
H8B H29 3.2343 no .
H8C H9B 2.6656 no .
H8C H10A 2.5770 no .
H8C H28 3.1675 no .
H8C H29 3.4800 no .
H9A H10A 2.8401 no .
H9A H10B 2.2584 no .
H9A H20 3.0607 no .
H9B H10A 2.2611 no .
H9B H10B 2.4821 no .
H10A H25 3.0739 no .
H10A H26A 2.5727 no .
H10A H28 2.5000 no .
H10B H25 2.3301 no .
H10B H26A 2.8818 no .
H11A H13 3.5456 no .
H11A H17 2.5879 no .
H11B H13 2.4883 no .
H11B H31 3.0785 no .
H11B H32 3.2520 no .
H11B H36 3.1545 no .
H13 H14 2.3116 no .
H13 H18B 3.2355 no .
H13 H36 2.6657 no .
H14 H15 2.3488 no .
H14 H18B 3.5229 no .
H15 H16 2.3099 no .
H16 H17 2.3078 no .
H16 H18A 3.5557 no .
H18A H20 2.4369 no .
H18A H24 3.5243 no .
H18B H20 3.5197 no .
H18B H24 2.4447 no .
H18B H36 2.8478 no .
H20 H21 2.3400 no .
H21 H22 2.3355 no .
H22 H23 2.3383 no .
H23 H24 2.3079 no .
H24 H36 3.1831 no .
H25 H26A 2.3140 no .
H25 H26B 2.4332 no .
H25 H34 3.1505 no .
H26A H28 2.3461 no .
H26B H28 3.4060 no .
H26B H32 2.6132 no .
H26B H34 2.8483 no .
H28 H29 2.3161 no .
H29 H30 2.3236 no .
H30 H31 2.3449 no .
H31 H32 2.3307 no .
H32 H34 3.3716 no .
H34 H35 2.5655 no .
H35 H36 2.4529 no .
C1 H28 3.5876 no 2_555
C2 H35 3.4035 no 1_545
C3 H35 3.2560 no 1_545
C4 H8A 3.3254 no 2_655
C4 H8B 3.4170 no 2_655
C4 H11A 3.2381 no 2_655
C4 H30 3.5784 no 2_655
C4 H31 3.4677 no 1_545
C5 H5 3.5798 no 2_655
C5 H8A 3.4402 no 2_655
C5 H8B 3.5239 no 2_655
C5 H11A 3.3409 no 2_655
C5 H17 3.4550 no 2_655
C5 H26A 3.2348 no 2_555
C5 H28 3.4181 no 2_555
C6 H5 3.5086 no 2_655
C6 H10A 3.5237 no 2_555
C6 H28 3.2449 no 2_555
C7 H18A 3.2125 no 2_656
C7 H20 3.4957 no 2_656
C7 H35 2.9619 no 1_545
C8 H9B 3.4080 no 2_555
C8 H10A 2.9455 no 2_555
C8 H10B 3.4182 no 2_555
C9 H8C 3.4152 no 2_555
C9 H21 3.3258 no 2_556
C9 H22 3.5055 no 2_556
C10 H8A 3.1342 no 2_555
C10 H8C 3.1121 no 2_555
C11 H4 3.5029 no 2_655
C11 H5 3.4781 no 2_655
C11 H30 3.5165 no 2_665
C11 H31 3.0705 no 2_665
C12 H5 3.4335 no 2_655
C12 H25 3.3305 no 1_655
C13 H23 3.1941 no 2_666
C13 H24 3.4721 no 2_666
C13 H25 2.9658 no 1_655
C14 H23 3.2910 no 2_666
C14 H24 3.5652 no 2_666
C14 H25 2.7049 no 1_655
C14 H35 3.3721 no 2_666
C15 H7B 3.5906 no 2_656
C15 H10B 3.3708 no 1_655
C15 H25 2.8381 no 1_655
C15 H35 3.5723 no 2_666
C16 H10B 2.9309 no 1_655
C16 H20 3.4580 no 2_656
C16 H21 3.3565 no 2_656
C16 H25 3.1621 no 1_655
C17 H5 3.0421 no 2_655
C17 H10B 3.3458 no 1_655
C17 H25 3.3890 no 1_655
C18 H7A 3.0883 no 2_656
C18 H35 3.2016 no 2_666
C18 H36 3.5422 no 2_666
C19 H7A 3.1927 no 2_656
C19 H36 3.3749 no 2_666
C20 H7A 3.0686 no 2_656
C20 H16 3.1635 no 2_656
C20 H21 3.5074 no 2_556
C21 H9A 3.1858 no 2_556
C21 H15 3.1730 no 1_455
C21 H16 3.0880 no 2_656
C21 H21 3.2648 no 2_556
C22 H9A 3.3773 no 2_556
C22 H15 2.7366 no 1_455
C22 H29 3.0274 no 1_556
C22 H34 3.3111 no 2_566
C23 H13 3.0556 no 2_666
C23 H14 3.3661 no 1_455
C23 H14 3.4725 no 2_666
C23 H15 3.0657 no 1_455
C23 H34 3.0727 no 2_566
C24 H13 3.2299 no 2_666
C24 H36 2.8935 no 2_666
C27 H26B 3.1981 no 2_565
C28 H9B 3.4612 no 2_555
C28 H26B 3.4313 no 2_565
C29 H9B 3.4600 no 2_555
C29 H22 3.3699 no 1_554
C29 H26B 3.4171 no 2_565
C30 H4 3.1732 no 2_655
C30 H11B 3.2524 no 2_665
C30 H13 3.5799 no 2_665
C30 H26B 3.1687 no 2_565
C30 H31 3.4386 no 2_665
C31 H4 3.5573 no 1_565
C31 H11B 3.2612 no 2_665
C31 H26A 3.4751 no 2_565
C31 H26B 2.8750 no 2_565
C31 H31 3.2353 no 2_665
C32 H26A 3.4906 no 2_565
C32 H26B 2.9012 no 2_565
C34 H14 3.4045 no 2_666
C34 H23 3.1235 no 2_566
C35 H3 3.0930 no 1_565
C35 H7A 3.3177 no 1_565
C35 H14 3.2839 no 2_666
C35 H18B 3.1134 no 2_666
C36 H3 3.3748 no 1_565
C36 H18B 3.1993 no 2_666
C36 H24 3.4117 no 2_666
H3 C35 3.0930 no 1_545
H3 C36 3.3748 no 1_545
H3 H30 3.3676 no 2_655
H3 H35 2.7601 no 1_545
H3 H36 3.2914 no 1_545
H4 C11 3.5029 no 2_655
H4 C30 3.1732 no 2_655
H4 C31 3.5573 no 1_545
H4 H8A 3.3374 no 2_655
H4 H8B 3.0583 no 2_655
H4 H11A 2.5609 no 2_655
H4 H30 2.7864 no 2_655
H4 H31 2.7450 no 1_545
H4 H32 3.4338 no 1_545
H5 C5 3.5798 no 2_655
H5 C6 3.5086 no 2_655
H5 C11 3.4781 no 2_655
H5 C12 3.4335 no 2_655
H5 C17 3.0421 no 2_655
H5 H8A 3.5254 no 2_655
H5 H8B 3.2504 no 2_655
H5 H10A 3.5470 no 2_555
H5 H10B 3.4741 no 2_555
H5 H11A 2.7645 no 2_655
H5 H17 2.5445 no 2_655
H5 H26A 2.9132 no 2_555
H7A C18 3.0883 no 2_656
H7A C19 3.1927 no 2_656
H7A C20 3.0686 no 2_656
H7A C35 3.3177 no 1_545
H7A H7C 3.2551 no 2_656
H7A H18A 2.3633 no 2_656
H7A H18B 3.3309 no 2_656
H7A H20 2.8037 no 2_656
H7A H35 2.4345 no 1_545
H7B C15 3.5906 no 2_656
H7B H15 3.0726 no 2_656
H7B H18A 3.4245 no 2_656
H7B H22 2.8934 no 2_556
H7B H35 2.8254 no 1_545
H7C H7A 3.2551 no 2_656
H7C H7C 3.2713 no 2_656
H7C H18A 3.4799 no 2_656
H7C H20 3.3260 no 2_656
H8A C4 3.3254 no 2_655
H8A C5 3.4402 no 2_655
H8A C10 3.1342 no 2_555
H8A H4 3.3374 no 2_655
H8A H5 3.5254 no 2_655
H8A H9B 3.1752 no 2_555
H8A H10A 2.7552 no 2_555
H8A H10B 2.7592 no 2_555
H8A H17 3.4061 no 2_655
H8B C4 3.4170 no 2_655
H8B C5 3.5239 no 2_655
H8B H4 3.0583 no 2_655
H8B H5 3.2504 no 2_655
H8C C9 3.4152 no 2_555
H8C C10 3.1121 no 2_555
H8C H8C 2.6264 no 2_555
H8C H9B 2.7984 no 2_555
H8C H10A 2.4017 no 2_555
H8C H10B 3.2448 no 2_555
H8C H28 3.2002 no 2_555
H9A C21 3.1858 no 2_556
H9A C22 3.3773 no 2_556
H9A H21 2.4586 no 2_556
H9A H22 2.8665 no 2_556
H9B C8 3.4080 no 2_555
H9B C28 3.4612 no 2_555
H9B C29 3.4600 no 2_555
H9B H8A 3.1752 no 2_555
H9B H8C 2.7984 no 2_555
H9B H21 3.5386 no 2_556
H9B H22 3.2236 no 2_556
H9B H28 2.8300 no 2_555
H9B H29 2.8212 no 2_555
H10A C6 3.5237 no 2_555
H10A C8 2.9455 no 2_555
H10A H5 3.5470 no 2_555
H10A H8A 2.7552 no 2_555
H10A H8C 2.4017 no 2_555
H10B C8 3.4182 no 2_555
H10B C15 3.3708 no 1_455
H10B C16 2.9309 no 1_455
H10B C17 3.3458 no 1_455
H10B H5 3.4741 no 2_555
H10B H8A 2.7592 no 2_555
H10B H8C 3.2448 no 2_555
H10B H16 2.8887 no 1_455
H10B H17 3.5685 no 1_455
H10B H21 3.3033 no 2_556
H11A C4 3.2381 no 2_655
H11A C5 3.3409 no 2_655
H11A H4 2.5609 no 2_655
H11A H5 2.7645 no 2_655
H11A H31 2.7746 no 2_665
H11B C30 3.2524 no 2_665
H11B C31 3.2612 no 2_665
H11B H30 2.6636 no 2_665
H11B H31 2.6607 no 2_665
H13 C23 3.0556 no 2_666
H13 C24 3.2299 no 2_666
H13 C30 3.5799 no 2_665
H13 H23 2.5428 no 2_666
H13 H24 2.8704 no 2_666
H13 H25 3.4472 no 1_655
H13 H30 3.0013 no 2_665
H14 C23 3.3661 no 1_655
H14 C23 3.4725 no 2_666
H14 C34 3.4045 no 2_666
H14 C35 3.2839 no 2_666
H14 H23 3.0134 no 1_655
H14 H23 2.7429 no 2_666
H14 H24 3.0647 no 2_666
H14 H25 3.0576 no 1_655
H14 H34 3.3643 no 2_666
H14 H35 3.1377 no 2_666
H15 C21 3.1730 no 1_655
H15 C22 2.7366 no 1_655
H15 C23 3.0657 no 1_655
H15 H7B 3.0726 no 2_656
H15 H20 3.2249 no 2_656
H15 H21 3.4944 no 1_655
H15 H21 3.1647 no 2_656
H15 H22 2.8187 no 1_655
H15 H23 3.3190 no 1_655
H15 H25 3.2677 no 1_655
H15 H35 3.4883 no 2_666
H16 C20 3.1635 no 2_656
H16 C21 3.0880 no 2_656
H16 H10B 2.8887 no 1_655
H16 H20 2.7705 no 2_656
H16 H21 2.6242 no 2_656
H17 C5 3.4550 no 2_655
H17 H5 2.5445 no 2_655
H17 H8A 3.4061 no 2_655
H17 H10B 3.5685 no 1_655
H18A C7 3.2125 no 2_656
H18A H7A 2.3633 no 2_656
H18A H7B 3.4245 no 2_656
H18A H7C 3.4799 no 2_656
H18A H35 2.9433 no 2_666
H18B C35 3.1134 no 2_666
H18B C36 3.1993 no 2_666
H18B H7A 3.3309 no 2_656
H18B H24 3.5492 no 2_666
H18B H35 2.6737 no 2_666
H18B H36 2.8454 no 2_666
H20 C7 3.4957 no 2_656
H20 C16 3.4580 no 2_656
H20 H7A 2.8037 no 2_656
H20 H7C 3.3260 no 2_656
H20 H15 3.2249 no 2_656
H20 H16 2.7705 no 2_656
H20 H21 3.4150 no 2_556
H21 C9 3.3258 no 2_556
H21 C16 3.3565 no 2_656
H21 C20 3.5074 no 2_556
H21 C21 3.2648 no 2_556
H21 H9A 2.4586 no 2_556
H21 H9B 3.5386 no 2_556
H21 H10B 3.3033 no 2_556
H21 H15 3.4944 no 1_455
H21 H15 3.1647 no 2_656
H21 H16 2.6242 no 2_656
H21 H20 3.4150 no 2_556
H21 H21 2.9881 no 2_556
H22 C9 3.5055 no 2_556
H22 C29 3.3699 no 1_556
H22 H7B 2.8934 no 2_556
H22 H9A 2.8665 no 2_556
H22 H9B 3.2236 no 2_556
H22 H15 2.8187 no 1_455
H22 H29 2.5922 no 1_556
H22 H34 2.8361 no 2_566
H23 C13 3.1941 no 2_666
H23 C14 3.2910 no 2_666
H23 C34 3.1235 no 2_566
H23 H13 2.5428 no 2_666
H23 H14 3.0134 no 1_455
H23 H14 2.7429 no 2_666
H23 H15 3.3190 no 1_455
H23 H34 2.3258 no 2_566
H24 C13 3.4721 no 2_666
H24 C14 3.5652 no 2_666
H24 C36 3.4117 no 2_666
H24 H13 2.8704 no 2_666
H24 H14 3.0647 no 2_666
H24 H18B 3.5492 no 2_666
H24 H36 2.5241 no 2_666
H25 C12 3.3305 no 1_455
H25 C13 2.9658 no 1_455
H25 C14 2.7049 no 1_455
H25 C15 2.8381 no 1_455
H25 C16 3.1621 no 1_455
H25 C17 3.3890 no 1_455
H25 H13 3.4472 no 1_455
H25 H14 3.0576 no 1_455
H25 H15 3.2677 no 1_455
H26A C5 3.2348 no 2_555
H26A C31 3.4751 no 2_565
H26A C32 3.4906 no 2_565
H26A H5 2.9132 no 2_555
H26A H31 3.4368 no 2_565
H26A H32 3.4750 no 2_565
H26B C27 3.1981 no 2_565
H26B C28 3.4313 no 2_565
H26B C29 3.4171 no 2_565
H26B C30 3.1687 no 2_565
H26B C31 2.8750 no 2_565
H26B C32 2.9012 no 2_565
H26B H31 3.2415 no 2_565
H26B H32 3.2894 no 2_565
H28 C1 3.5876 no 2_555
H28 C5 3.4181 no 2_555
H28 C6 3.2449 no 2_555
H28 H8C 3.2002 no 2_555
H28 H9B 2.8300 no 2_555
H29 C22 3.0274 no 1_554
H29 H9B 2.8212 no 2_555
H29 H22 2.5922 no 1_554
H29 H34 3.5338 no 2_565
H30 C4 3.5784 no 2_655
H30 C11 3.5165 no 2_665
H30 H3 3.3676 no 2_655
H30 H4 2.7864 no 2_655
H30 H11B 2.6636 no 2_665
H30 H13 3.0013 no 2_665
H30 H31 3.1640 no 2_665
H31 C4 3.4677 no 1_565
H31 C11 3.0705 no 2_665
H31 C30 3.4386 no 2_665
H31 C31 3.2353 no 2_665
H31 H4 2.7450 no 1_565
H31 H11A 2.7746 no 2_665
H31 H11B 2.6607 no 2_665
H31 H26A 3.4368 no 2_565
H31 H26B 3.2415 no 2_565
H31 H30 3.1640 no 2_665
H31 H31 2.7751 no 2_665
H32 H4 3.4338 no 1_565
H32 H26A 3.4750 no 2_565
H32 H26B 3.2894 no 2_565
H34 C22 3.3111 no 2_566
H34 C23 3.0727 no 2_566
H34 H14 3.3643 no 2_666
H34 H22 2.8361 no 2_566
H34 H23 2.3258 no 2_566
H34 H29 3.5338 no 2_565
H35 C2 3.4035 no 1_565
H35 C3 3.2560 no 1_565
H35 C7 2.9619 no 1_565
H35 C14 3.3721 no 2_666
H35 C15 3.5723 no 2_666
H35 C18 3.2016 no 2_666
H35 H3 2.7601 no 1_565
H35 H7A 2.4345 no 1_565
H35 H7B 2.8254 no 1_565
H35 H14 3.1377 no 2_666
H35 H15 3.4883 no 2_666
H35 H18A 2.9433 no 2_666
H35 H18B 2.6737 no 2_666
H36 C18 3.5422 no 2_666
H36 C19 3.3749 no 2_666
H36 C24 2.8935 no 2_666
H36 H3 3.2914 no 1_565
H36 H18B 2.8454 no 2_666
H36 H24 2.5241 no 2_666

loop_
_geom_torsion_atom_site_label_1
_geom_torsion_atom_site_label_2
_geom_torsion_atom_site_label_3
_geom_torsion_atom_site_label_4
_geom_torsion
_geom_torsion_publ_flag
O1 Hf1 N1 C1 160.8(3) no
O1 Hf1 N1 C9 -15.8(5) no
N1 Hf1 O1 C33 -4.4(5) no
N1 Hf1 O1 C36 168.0(3) no
O1 Hf1 N2 C10 179.9(3) no
O1 Hf1 N2 C25 8.9(3) no
N2 Hf1 O1 C33 -0.3(3) no
N2 Hf1 O1 C36 172.1(4) no
O1 Hf1 C11 C12 112.6(3) no
C11 Hf1 O1 C33 125.5(3) no
C11 Hf1 O1 C36 -62.2(4) no
O1 Hf1 C12 C11 -68.6(2) no
O1 Hf1 C12 C13 46.6(3) no
O1 Hf1 C12 C17 164.2(2) no
C12 Hf1 O1 C33 156.3(3) no
C12 Hf1 O1 C36 -31.3(4) no
O1 Hf1 C18 C19 75.1(4) no
C18 Hf1 O1 C33 -116.3(3) no
C18 Hf1 O1 C36 56.1(4) no
N1 Hf1 N2 C10 -2.0(3) no
N1 Hf1 N2 C25 -173.1(4) no
N2 Hf1 N1 C1 156.9(4) no
N2 Hf1 N1 C9 -19.7(3) no
N1 Hf1 C11 C12 -91.0(3) no
C11 Hf1 N1 C1 36.4(5) no
C11 Hf1 N1 C9 -140.2(3) no
N1 Hf1 C12 C11 101.7(2) no
N1 Hf1 C12 C13 -143.1(3) no
N1 Hf1 C12 C17 -25.5(3) no
C12 Hf1 N1 C1 1.0(5) no
C12 Hf1 N1 C9 -175.6(2) no
N1 Hf1 C18 C19 -76.8(4) no
C18 Hf1 N1 C1 -93.6(4) no
C18 Hf1 N1 C9 89.8(3) no
N2 Hf1 C11 C12 175.5(2) no
C11 Hf1 N2 C10 108.6(3) no
C11 Hf1 N2 C25 -62.5(5) no
N2 Hf1 C12 C11 -8.9(5) no
N2 Hf1 C12 C13 106.3(5) no
N2 Hf1 C12 C17 -136.1(4) no
C12 Hf1 N2 C10 114.3(4) no
C12 Hf1 N2 C25 -56.8(6) no
N2 Hf1 C18 C19 10.7(4) no
C18 Hf1 N2 C10 -107.6(3) no
C18 Hf1 N2 C25 81.3(4) no
C11 Hf1 C12 C11 -0.0(3) no
C11 Hf1 C12 C13 115.2(5) no
C11 Hf1 C12 C17 -127.2(5) no
C12 Hf1 C11 C12 -0.0(2) no
C11 Hf1 C18 C19 156.2(3) no
C18 Hf1 C11 C12 33.8(4) no
C12 Hf1 C18 C19 174.0(4) no
C18 Hf1 C12 C11 -150.3(2) no
C18 Hf1 C12 C13 -35.1(4) no
C18 Hf1 C12 C17 82.5(3) no
Hf1 O1 C33 C25 -6.0(6) no
Hf1 O1 C33 C34 174.4(3) no
Hf1 O1 C36 C35 -172.3(3) no
C33 O1 C36 C35 0.6(7) no
C36 O1 C33 C25 179.6(5) no
C36 O1 C33 C34 0.0(6) no
Hf1 N1 C1 C2 89.8(6) no
Hf1 N1 C1 C6 -88.1(6) no
Hf1 N1 C9 C10 37.8(5) no
C1 N1 C9 C10 -139.6(5) no
C9 N1 C1 C2 -93.6(6) no
C9 N1 C1 C6 88.4(6) no
Hf1 N2 C10 C9 22.7(6) no
Hf1 N2 C25 C26 105.3(5) no
Hf1 N2 C25 C33 -13.9(8) no
C10 N2 C25 C26 -65.9(7) no
C10 N2 C25 C33 174.9(4) no
C25 N2 C10 C9 -164.5(5) no
N1 C1 C2 C3 -177.1(4) no
N1 C1 C2 C7 1.3(8) no
N1 C1 C6 C5 178.3(4) no
N1 C1 C6 C8 -0.2(7) no
C2 C1 C6 C5 0.3(8) no
C2 C1 C6 C8 -178.2(5) no
C6 C1 C2 C3 0.9(8) no
C6 C1 C2 C7 179.3(5) no
C1 C2 C3 C4 -1.6(9) no
C7 C2 C3 C4 180.0(5) no
C2 C3 C4 C5 1.1(10) no
C3 C4 C5 C6 0.1(10) no
C4 C5 C6 C1 -0.8(9) no
C4 C5 C6 C8 177.6(5) no
N1 C9 C10 N2 -38.7(7) no
Hf1 C11 C12 Hf1 0.0 no
Hf1 C11 C12 C13 -100.7(5) no
Hf1 C11 C12 C17 67.1(5) no
Hf1 C12 C13 C14 101.2(6) no
Hf1 C12 C17 C16 -117.1(5) no
C11 C12 C13 C14 168.8(5) no
C11 C12 C17 C16 -169.0(5) no
C13 C12 C17 C16 -0.3(8) no
C17 C12 C13 C14 0.5(9) no
C12 C13 C14 C15 -0.8(10) no
C13 C14 C15 C16 0.9(10) no
C14 C15 C16 C17 -0.8(11) no
C15 C16 C17 C12 0.5(10) no
Hf1 C18 C19 C20 89.7(5) no
Hf1 C18 C19 C24 -89.1(5) no
C18 C19 C20 C21 -179.6(4) no
C18 C19 C24 C23 179.0(4) no
C20 C19 C24 C23 0.1(8) no
C24 C19 C20 C21 -0.7(7) no
C19 C20 C21 C22 0.1(8) no
C20 C21 C22 C23 1.0(8) no
C21 C22 C23 C24 -1.6(8) no
C22 C23 C24 C19 1.1(9) no
N2 C25 C26 C27 -45.6(7) no
N2 C25 C33 O1 10.8(7) no
N2 C25 C33 C34 -169.8(7) no
C26 C25 C33 O1 -114.7(6) no
C26 C25 C33 C34 64.8(10) no
C33 C25 C26 C27 73.4(7) no
C25 C26 C27 C28 108.2(6) no
C25 C26 C27 C32 -72.4(8) no
C26 C27 C28 C29 -180.0(6) no
C26 C27 C32 C31 -179.5(5) no
C28 C27 C32 C31 -0.2(10) no
C32 C27 C28 C29 0.7(10) no
C27 C28 C29 C30 -0.4(12) no
C28 C29 C30 C31 -0.4(11) no
C29 C30 C31 C32 0.9(11) no
C30 C31 C32 C27 -0.6(10) no
O1 C33 C34 C35 -0.5(7) no
C25 C33 C34 C35 180.0(7) no
C33 C34 C35 C36 0.9(8) no
C34 C35 C36 O1 -0.9(8) no
